data_4127599
loop_
_publ_author_name
'Wan, Wang'
'Silva, Mayura S.'
'McMillen, Colin D.'
'Creager, Stephen E.'
'Smith, Rhett C.'

_publ_section_title
;
 Highly Luminescent Heavier Main Group Analogues of Boron-Dipyrromethene.
;
_journal_issue 22
_journal_name_full 'Journal of the American Chemical Society'
_journal_page_first 8703
_journal_page_last 8707
_journal_paper_doi 10.1021/jacs.9b03235
_journal_volume 141
_journal_year 2019
_chemical_formula_sum 'C17 H23 Cl2 Ga N2'
_chemical_formula_weight 395.99
_space_group_crystal_system triclinic
_space_group_IT_number 2
_space_group_name_Hall '-P 1'
_space_group_name_H-M_alt 'P -1'
_symmetry_space_group_name_Hall '-P 1'
_symmetry_space_group_name_H-M 'P -1'
_atom_sites_solution_hydrogens geom
_atom_sites_solution_primary dual
_atom_sites_solution_secondary difmap
_audit_creation_method SHELXL-2016/6
_cell_angle_alpha 109.968(2)
_cell_angle_beta 97.648(2)
_cell_angle_gamma 96.762(2)
_cell_formula_units_Z 4
_cell_length_a 8.6289(3)
_cell_length_b 13.4611(6)
_cell_length_c 17.3748(8)
_cell_measurement_reflns_used 9855
_cell_measurement_temperature 173(2)
_cell_measurement_theta_max 26.05
_cell_measurement_theta_min 2.41
_cell_volume 1850.89(14)
_computing_cell_refinement 'Bruker SAINT'
_computing_data_collection 'Bruker APEX3'
_computing_data_reduction 'Bruker SAINT'
_computing_molecular_graphics 'Bruker SHELXTL'
_computing_publication_material 'Bruker SHELXTL'
_computing_structure_refinement 'SHELXL-2014 (Sheldrick 2014)'
_computing_structure_solution 'SHELXT-2014 (Sheldrick 2014)'
_diffrn_ambient_temperature 173(2)
_diffrn_measured_fraction_theta_full 0.999
_diffrn_measured_fraction_theta_max 0.999
_diffrn_measurement_device_type 'Bruker D8 Venture Photon 100'
_diffrn_measurement_method '\f and \w scans'
_diffrn_radiation_type MoK\a
_diffrn_radiation_wavelength 0.71073
_diffrn_reflns_av_R_equivalents 0.0584
_diffrn_reflns_av_unetI/netI 0.0287
_diffrn_reflns_Laue_measured_fraction_full 0.999
_diffrn_reflns_Laue_measured_fraction_max 0.999
_diffrn_reflns_limit_h_max 10
_diffrn_reflns_limit_h_min -10
_diffrn_reflns_limit_k_max 16
_diffrn_reflns_limit_k_min -16
_diffrn_reflns_limit_l_max 21
_diffrn_reflns_limit_l_min -21
_diffrn_reflns_number 59261
_diffrn_reflns_point_group_measured_fraction_full 0.999
_diffrn_reflns_point_group_measured_fraction_max 0.999
_diffrn_reflns_theta_full 25.242
_diffrn_reflns_theta_max 25.499
_diffrn_reflns_theta_min 2.406
_diffrn_source 'Incoatec I\mS'
_exptl_absorpt_coefficient_mu 1.773
_exptl_absorpt_correction_T_max 1.0000
_exptl_absorpt_correction_T_min 0.9222
_exptl_absorpt_correction_type multi-scan
_exptl_absorpt_process_details 'SADABS, Bruker'
_exptl_crystal_colour green
_exptl_crystal_density_diffrn 1.421
_exptl_crystal_description block
_exptl_crystal_F_000 816
_exptl_crystal_size_max 0.112
_exptl_crystal_size_mid 0.098
_exptl_crystal_size_min 0.067
_refine_diff_density_max 1.028
_refine_diff_density_min -1.007
_refine_diff_density_rms 0.075
_refine_ls_extinction_method none
_refine_ls_goodness_of_fit_ref 1.031
_refine_ls_hydrogen_treatment constr
_refine_ls_matrix_type full
_refine_ls_number_parameters 615
_refine_ls_number_reflns 6886
_refine_ls_number_restraints 493
_refine_ls_restrained_S_all 1.018
_refine_ls_R_factor_all 0.1145
_refine_ls_R_factor_gt 0.0547
_refine_ls_shift/su_max 0.000
_refine_ls_shift/su_mean 0.000
_refine_ls_structure_factor_coef Fsqd
_refine_ls_weighting_details 'w=1/[\s^2^(Fo^2^)+(0.0564P)^2^+7.3094P] where P=(Fo^2^+2Fc^2^)/3'
_refine_ls_weighting_scheme calc
_refine_ls_wR_factor_gt 0.1306
_refine_ls_wR_factor_ref 0.1777
_reflns_Friedel_coverage 0.000
_reflns_number_gt 2938
_reflns_number_total 6886
_reflns_threshold_expression 'I > 2\s(I)'
_cod_data_source_file ja9b03235_si_002.cif
_cod_data_source_block EtGADIPY
_cod_database_code 4127599
_shelx_shelxl_version_number 2016/6
_shelx_space_group_comment
;
The symmetry employed for this shelxl refinement is uniquely defined
by the following loop, which should always be used as a source of
symmetry information in preference to the above space-group names.
They are only intended as comments.
;
_shelx_estimated_absorpt_t_min 0.826
_shelx_estimated_absorpt_t_max 0.890

loop_
_space_group_symop_operation_xyz
'x, y, z'
'-x, -y, -z'

loop_
_atom_site_label
_atom_site_type_symbol
_atom_site_fract_x
_atom_site_fract_y
_atom_site_fract_z
_atom_site_U_iso_or_equiv
_atom_site_adp_type
_atom_site_occupancy
_atom_site_site_symmetry_order
_atom_site_calc_flag
_atom_site_refinement_flags_posn
_atom_site_refinement_flags_adp
_atom_site_refinement_flags_occupancy
_atom_site_disorder_assembly
_atom_site_disorder_group
Ga1 Ga 0.83945(10) 0.76808(7) 0.53106(6) 0.0529(3) Uani 1 1 d . . . . .
Ga2 Ga 0.83956(10) 0.26802(7) 0.03109(6) 0.0533(3) Uani 1 1 d . . . . .
Cl1 Cl 0.9867(3) 0.80781(19) 0.45056(18) 0.0888(9) Uani 1 1 d . . . . .
Cl2 Cl 0.9884(3) 0.7261(2) 0.6216(2) 0.1108(11) Uani 1 1 d . . . . .
Cl3 Cl 0.9865(3) 0.30796(19) -0.04968(18) 0.0889(9) Uani 1 1 d . . . . .
Cl4 Cl 0.9887(3) 0.2263(2) 0.1214(2) 0.1108(11) Uani 1 1 d . . . . .
N1 N 0.6610(7) 0.6595(5) 0.4697(4) 0.0462(18) Uani 1 1 d . . . . .
N2 N 0.7317(7) 0.8812(5) 0.5799(4) 0.053(2) Uani 1 1 d . . . . .
N3 N 0.6611(7) 0.1595(5) -0.0300(4) 0.0458(18) Uani 1 1 d . . . . .
N4 N 0.7306(7) 0.3812(5) 0.0795(4) 0.053(2) Uani 1 1 d . . . . .
C1 C 0.6532(9) 0.5555(6) 0.4244(6) 0.053(2) Uani 1 1 d . . . . .
C3 C 0.4010(9) 0.5836(6) 0.4169(5) 0.050(2) Uani 1 1 d . . . . .
C4 C 0.5043(8) 0.6808(6) 0.4670(5) 0.043(2) Uani 1 1 d . . . . .
C5 C 0.4670(8) 0.7791(5) 0.5072(4) 0.042(2) Uani 1 1 d . . . . .
H5 H 0.357304 0.783186 0.498279 0.050 Uiso 1 1 calc R U . . .
C6 C 0.5657(8) 0.8727(6) 0.5586(5) 0.052(2) Uani 1 1 d . . . . .
C2 C 0.4958(14) 0.5071(9) 0.4015(6) 0.025(2) Uani 0.630(7) 1 d . U P A 1
C7 C 0.5264(17) 0.9797(11) 0.5899(9) 0.046(3) Uani 0.630(7) 1 d . U P A 1
C8 C 0.6660(15) 1.0505(10) 0.6330(9) 0.049(3) Uani 0.630(7) 1 d . U P A 1
C9 C 0.7900(18) 0.9892(12) 0.6233(9) 0.048(3) Uani 0.630(7) 1 d . U P A 1
C10 C 0.8003(15) 0.5072(11) 0.4236(7) 0.036(3) Uani 0.630(7) 1 d . U P A 1
H10A H 0.774253 0.431064 0.387754 0.054 Uiso 0.630(7) 1 calc R U P A 1
H10B H 0.877914 0.544690 0.402006 0.054 Uiso 0.630(7) 1 calc R U P A 1
H10C H 0.845280 0.514046 0.480361 0.054 Uiso 0.630(7) 1 calc R U P A 1
C11 C 0.2238(14) 0.5689(9) 0.4073(7) 0.030(3) Uani 0.630(7) 1 d . U P A 1
H11A H 0.190749 0.639206 0.423253 0.045 Uiso 0.630(7) 1 calc R U P A 1
H11B H 0.175666 0.526227 0.349069 0.045 Uiso 0.630(7) 1 calc R U P A 1
H11C H 0.189136 0.531520 0.443195 0.045 Uiso 0.630(7) 1 calc R U P A 1
C12 C 0.3612(17) 1.0060(11) 0.5821(9) 0.052(4) Uani 0.630(7) 1 d . U P A 1
H12A H 0.284947 0.940652 0.548137 0.077 Uiso 0.630(7) 1 calc R U P A 1
H12B H 0.334393 1.034959 0.637684 0.077 Uiso 0.630(7) 1 calc R U P A 1
H12C H 0.356843 1.059401 0.555559 0.077 Uiso 0.630(7) 1 calc R U P A 1
C13 C 0.9662(19) 1.0239(13) 0.6578(10) 0.063(5) Uani 0.630(7) 1 d . U P A 1
H13A H 0.990175 1.101998 0.686802 0.094 Uiso 0.630(7) 1 calc R U P A 1
H13B H 0.997351 0.988735 0.696895 0.094 Uiso 0.630(7) 1 calc R U P A 1
H13C H 1.025192 1.003557 0.611931 0.094 Uiso 0.630(7) 1 calc R U P A 1
C14 C 0.4401(14) 0.3933(8) 0.3460(7) 0.040(3) Uani 0.630(7) 1 d D U P A 1
H14A H 0.343766 0.365832 0.362835 0.048 Uiso 0.630(7) 1 calc R U P A 1
H14B H 0.522844 0.351657 0.355813 0.048 Uiso 0.630(7) 1 calc R U P A 1
C15 C 0.4008(18) 0.3701(11) 0.2509(8) 0.081(5) Uani 0.630(7) 1 d D U P A 1
H15A H 0.365572 0.292788 0.220800 0.121 Uiso 0.630(7) 1 calc R U P A 1
H15B H 0.316213 0.408520 0.239554 0.121 Uiso 0.630(7) 1 calc R U P A 1
H15C H 0.495933 0.394295 0.232507 0.121 Uiso 0.630(7) 1 calc R U P A 1
C16 C 0.6876(18) 1.1738(11) 0.6829(8) 0.055(3) Uani 0.630(7) 1 d D U P A 1
H16A H 0.790050 1.211637 0.678889 0.066 Uiso 0.630(7) 1 calc R U P A 1
H16B H 0.600102 1.204816 0.662132 0.066 Uiso 0.630(7) 1 calc R U P A 1
C17 C 0.684(2) 1.1808(13) 0.7692(9) 0.076(4) Uani 0.630(7) 1 d D U P A 1
H17A H 0.697401 1.256257 0.805616 0.114 Uiso 0.630(7) 1 calc R U P A 1
H17B H 0.582650 1.141957 0.771432 0.114 Uiso 0.630(7) 1 calc R U P A 1
H17C H 0.771209 1.148728 0.788067 0.114 Uiso 0.630(7) 1 calc R U P A 1
C2B C 0.489(3) 0.5026(15) 0.3649(12) 0.039(4) Uani 0.370(7) 1 d D U P A 2
C7B C 0.523(3) 0.9608(19) 0.6218(14) 0.039(4) Uani 0.370(7) 1 d . U P A 2
C8B C 0.660(3) 1.0248(17) 0.6736(13) 0.039(3) Uani 0.370(7) 1 d . U P A 2
C9B C 0.785(3) 0.9698(19) 0.6546(15) 0.041(4) Uani 0.370(7) 1 d . U P A 2
C10B C 0.792(3) 0.5014(18) 0.3843(13) 0.036(5) Uani 0.370(7) 1 d . U P A 2
H10D H 0.753805 0.424274 0.354477 0.053 Uiso 0.370(7) 1 calc R U P A 2
H10E H 0.824156 0.534170 0.345171 0.053 Uiso 0.370(7) 1 calc R U P A 2
H10F H 0.882708 0.512368 0.428365 0.053 Uiso 0.370(7) 1 calc R U P A 2
C11B C 0.224(2) 0.5764(15) 0.3732(11) 0.027(4) Uani 0.370(7) 1 d . U P A 2
H11D H 0.176674 0.500983 0.341950 0.041 Uiso 0.370(7) 1 calc R U P A 2
H11E H 0.162137 0.608214 0.415616 0.041 Uiso 0.370(7) 1 calc R U P A 2
H11F H 0.225326 0.615560 0.334869 0.041 Uiso 0.370(7) 1 calc R U P A 2
C12B C 0.357(3) 0.9867(18) 0.6194(13) 0.036(5) Uani 0.370(7) 1 d . U P A 2
H12D H 0.282509 0.926628 0.576618 0.054 Uiso 0.370(7) 1 calc R U P A 2
H12E H 0.327048 0.998571 0.673836 0.054 Uiso 0.370(7) 1 calc R U P A 2
H12F H 0.354494 1.051655 0.606089 0.054 Uiso 0.370(7) 1 calc R U P A 2
C13B C 0.957(3) 1.009(2) 0.6908(15) 0.047(5) Uani 0.370(7) 1 d . U P A 2
H13D H 1.017676 0.953712 0.665925 0.071 Uiso 0.370(7) 1 calc R U P A 2
H13E H 0.992261 1.073898 0.679179 0.071 Uiso 0.370(7) 1 calc R U P A 2
H13F H 0.973051 1.027057 0.751212 0.071 Uiso 0.370(7) 1 calc R U P A 2
C14B C 0.435(3) 0.3971(13) 0.2916(13) 0.056(5) Uani 0.370(7) 1 d D U P A 2
H14C H 0.524433 0.373185 0.264517 0.067 Uiso 0.370(7) 1 calc R U P A 2
H14D H 0.350820 0.403951 0.249756 0.067 Uiso 0.370(7) 1 calc R U P A 2
C15B C 0.370(3) 0.3193(17) 0.3307(14) 0.088(6) Uani 0.370(7) 1 d D U P A 2
H15D H 0.331468 0.248187 0.287363 0.133 Uiso 0.370(7) 1 calc R U P A 2
H15E H 0.454249 0.314585 0.372353 0.133 Uiso 0.370(7) 1 calc R U P A 2
H15F H 0.281872 0.345132 0.357698 0.133 Uiso 0.370(7) 1 calc R U P A 2
C16B C 0.677(3) 1.1328(15) 0.7322(14) 0.047(4) Uani 0.370(7) 1 d D U P A 2
H16C H 0.763625 1.141184 0.778431 0.056 Uiso 0.370(7) 1 calc R U P A 2
H16D H 0.578071 1.136753 0.755721 0.056 Uiso 0.370(7) 1 calc R U P A 2
C17B C 0.707(3) 1.2307(15) 0.7098(14) 0.055(5) Uani 0.370(7) 1 d D U P A 2
H17D H 0.714161 1.295199 0.759299 0.083 Uiso 0.370(7) 1 calc R U P A 2
H17E H 0.807634 1.232674 0.689270 0.083 Uiso 0.370(7) 1 calc R U P A 2
H17F H 0.620431 1.228203 0.666358 0.083 Uiso 0.370(7) 1 calc R U P A 2
C21 C 0.5058(8) 0.1803(6) -0.0332(5) 0.042(2) Uani 1 1 d . . . . .
C22 C 0.4664(8) 0.2788(6) 0.0069(4) 0.044(2) Uani 1 1 d . . . . .
H22 H 0.356505 0.282506 -0.002133 0.052 Uiso 1 1 calc R U . . .
C23 C 0.5652(9) 0.3725(6) 0.0584(5) 0.053(2) Uani 1 1 d . . . . .
C18 C 0.654(2) 0.0577(13) -0.0632(8) 0.028(3) Uani 0.528(8) 1 d . U P B 1
C19 C 0.491(2) 0.0036(12) -0.0965(9) 0.033(2) Uani 0.528(8) 1 d D U P B 1
C20 C 0.400(2) 0.0842(14) -0.0712(8) 0.024(3) Uani 0.528(8) 1 d . U P B 1
C24 C 0.5327(17) 0.4837(12) 0.0866(9) 0.035(3) Uani 0.528(8) 1 d . U P B 1
C25 C 0.6697(16) 0.5520(11) 0.1283(9) 0.036(3) Uani 0.528(8) 1 d . . P B 1
C26 C 0.7917(18) 0.4917(12) 0.1193(9) 0.033(3) Uani 0.528(8) 1 d . . P B 1
C29 C 0.3644(19) 0.5078(12) 0.0784(10) 0.044(4) Uani 0.528(8) 1 d . U P B 1
H29A H 0.289863 0.441693 0.044266 0.065 Uiso 0.528(8) 1 calc R U P B 1
H29B H 0.336938 0.535974 0.133892 0.065 Uiso 0.528(8) 1 calc R U P B 1
H29C H 0.358146 0.561166 0.051929 0.065 Uiso 0.528(8) 1 calc R U P B 1
C30 C 0.967(2) 0.5315(14) 0.1565(12) 0.053(5) Uani 0.528(8) 1 d . U P B 1
H30A H 1.024964 0.471612 0.139826 0.079 Uiso 0.528(8) 1 calc R U P B 1
H30B H 1.008082 0.587204 0.136356 0.079 Uiso 0.528(8) 1 calc R U P B 1
H30C H 0.980627 0.561542 0.217419 0.079 Uiso 0.528(8) 1 calc R U P B 1
C31 C 0.428(2) -0.1146(12) -0.1425(9) 0.049(3) Uani 0.528(8) 1 d D U P B 1
H31A H 0.508503 -0.157149 -0.131470 0.059 Uiso 0.528(8) 1 calc R U P B 1
H31B H 0.331240 -0.136026 -0.123002 0.059 Uiso 0.528(8) 1 calc R U P B 1
C32 C 0.391(2) -0.1350(17) -0.2300(10) 0.073(5) Uani 0.528(8) 1 d D U P B 1
H32A H 0.350391 -0.211596 -0.260319 0.109 Uiso 0.528(8) 1 calc R U P B 1
H32B H 0.311140 -0.093088 -0.240470 0.109 Uiso 0.528(8) 1 calc R U P B 1
H32C H 0.487893 -0.114150 -0.248914 0.109 Uiso 0.528(8) 1 calc R U P B 1
C33 C 0.687(2) 0.6686(12) 0.1819(9) 0.055(4) Uani 0.528(8) 1 d D U P B 1
H33A H 0.787050 0.707921 0.177186 0.066 Uiso 0.528(8) 1 calc R U P B 1
H33B H 0.598234 0.698468 0.160443 0.066 Uiso 0.528(8) 1 calc R U P B 1
C34 C 0.686(2) 0.6880(13) 0.2724(9) 0.066(5) Uani 0.528(8) 1 d D U P B 1
H34A H 0.697443 0.765235 0.303442 0.099 Uiso 0.528(8) 1 calc R U P B 1
H34B H 0.585819 0.650992 0.277921 0.099 Uiso 0.528(8) 1 calc R U P B 1
H34C H 0.774856 0.660455 0.294685 0.099 Uiso 0.528(8) 1 calc R U P B 1
C18B C 0.649(3) 0.0543(17) -0.0913(11) 0.038(3) Uani 0.472(8) 1 d . U P B 2
C19B C 0.495(2) 0.0095(15) -0.1238(11) 0.039(3) Uani 0.472(8) 1 d . U P B 2
C20B C 0.404(3) 0.0857(17) -0.0973(11) 0.035(3) Uani 0.472(8) 1 d . U P B 2
C24B C 0.5179(18) 0.4613(12) 0.1181(10) 0.031(3) Uani 0.472(8) 1 d . U P B 2
C25B C 0.6607(18) 0.5274(12) 0.1701(9) 0.030(3) Uani 0.472(8) 1 d . . P B 2
C26B C 0.785(2) 0.4704(14) 0.1513(10) 0.033(4) Uani 0.472(8) 1 d . . P B 2
C29B C 0.356(2) 0.4874(14) 0.1140(11) 0.041(4) Uani 0.472(8) 1 d . U P B 2
H29D H 0.280862 0.426316 0.072437 0.062 Uiso 0.472(8) 1 calc R U P B 2
H29E H 0.325080 0.502583 0.168676 0.062 Uiso 0.472(8) 1 calc R U P B 2
H29F H 0.353898 0.550591 0.098229 0.062 Uiso 0.472(8) 1 calc R U P B 2
C30B C 0.956(2) 0.5028(15) 0.1849(12) 0.043(5) Uani 0.472(8) 1 d . U P B 2
H30D H 0.973971 0.567169 0.235624 0.065 Uiso 0.472(8) 1 calc R U P B 2
H30E H 0.996441 0.444534 0.198270 0.065 Uiso 0.472(8) 1 calc R U P B 2
H30F H 1.010749 0.518458 0.143480 0.065 Uiso 0.472(8) 1 calc R U P B 2
C31B C 0.440(2) -0.1086(15) -0.1766(10) 0.046(3) Uani 0.472(8) 1 d D U P B 2
H31C H 0.518419 -0.152036 -0.165007 0.056 Uiso 0.472(8) 1 calc R U P B 2
H31D H 0.336379 -0.135533 -0.165738 0.056 Uiso 0.472(8) 1 calc R U P B 2
C32B C 0.426(3) -0.1124(16) -0.2593(11) 0.073(5) Uani 0.472(8) 1 d D U P B 2
H32D H 0.389956 -0.186784 -0.297808 0.109 Uiso 0.472(8) 1 calc R U P B 2
H32E H 0.348322 -0.068296 -0.269234 0.109 Uiso 0.472(8) 1 calc R U P B 2
H32F H 0.529142 -0.084689 -0.268509 0.109 Uiso 0.472(8) 1 calc R U P B 2
C33B C 0.673(2) 0.6351(12) 0.2371(11) 0.053(4) Uani 0.472(8) 1 d D U P B 2
H33C H 0.760417 0.643833 0.283466 0.064 Uiso 0.472(8) 1 calc R U P B 2
H33D H 0.573340 0.638808 0.259079 0.064 Uiso 0.472(8) 1 calc R U P B 2
C34B C 0.705(2) 0.7253(13) 0.2057(11) 0.061(5) Uani 0.472(8) 1 d D U P B 2
H34D H 0.712798 0.794115 0.251228 0.091 Uiso 0.472(8) 1 calc R U P B 2
H34E H 0.805425 0.722797 0.184831 0.091 Uiso 0.472(8) 1 calc R U P B 2
H34F H 0.618405 0.717773 0.160451 0.091 Uiso 0.472(8) 1 calc R U P B 2
C27 C 0.7984(10) 0.0058(7) -0.0889(6) 0.068(3) Uani 1 1 d . U . . .
H27A H 0.766651 -0.072486 -0.112871 0.102 Uiso 1 1 calc R U . B 1
H27B H 0.837738 0.031300 -0.130456 0.102 Uiso 1 1 calc R U . B 1
H27C H 0.882572 0.025619 -0.039847 0.102 Uiso 1 1 calc R U . B 1
C28 C 0.2233(9) 0.0711(6) -0.1030(5) 0.061(2) Uani 1 1 d . U . . .
H28A H 0.176913 -0.005413 -0.126949 0.091 Uiso 1 1 calc R U . B 1
H28B H 0.171804 0.107389 -0.056722 0.091 Uiso 1 1 calc R U . B 1
H28C H 0.207291 0.102883 -0.145833 0.091 Uiso 1 1 calc R U . B 1

loop_
_atom_site_aniso_label
_atom_site_aniso_U_11
_atom_site_aniso_U_22
_atom_site_aniso_U_33
_atom_site_aniso_U_23
_atom_site_aniso_U_13
_atom_site_aniso_U_12
Ga1 0.0181(5) 0.0400(5) 0.0895(7) 0.0111(5) 0.0025(5) 0.0089(4)
Ga2 0.0178(5) 0.0401(5) 0.0904(7) 0.0110(5) 0.0021(5) 0.0091(4)
Cl1 0.0434(14) 0.0639(16) 0.138(2) 0.0042(16) 0.0438(15) -0.0030(12)
Cl2 0.0492(16) 0.0896(19) 0.179(3) 0.052(2) -0.0388(18) 0.0136(14)
Cl3 0.0455(14) 0.0630(16) 0.137(2) 0.0041(16) 0.0439(15) -0.0038(12)
Cl4 0.0496(16) 0.0892(19) 0.178(3) 0.049(2) -0.0392(18) 0.0159(14)
N1 0.018(3) 0.039(4) 0.076(5) 0.014(4) 0.005(3) 0.007(3)
N2 0.016(3) 0.045(4) 0.076(5) -0.004(4) -0.003(3) 0.008(3)
N3 0.021(3) 0.035(4) 0.075(5) 0.012(3) 0.005(3) 0.009(3)
N4 0.018(3) 0.048(4) 0.071(5) -0.005(4) -0.004(3) 0.010(3)
C1 0.028(4) 0.035(4) 0.093(7) 0.017(5) 0.013(5) 0.011(3)
C3 0.026(4) 0.033(4) 0.083(6) 0.013(4) 0.007(4) 0.002(3)
C4 0.020(4) 0.039(4) 0.066(5) 0.016(4) 0.005(4) 0.005(3)
C5 0.019(4) 0.040(4) 0.061(5) 0.010(4) 0.005(4) 0.013(3)
C6 0.016(4) 0.042(5) 0.072(6) -0.007(4) -0.003(4) 0.007(3)
C2 0.027(4) 0.027(4) 0.020(4) 0.008(3) 0.004(3) 0.005(3)
C7 0.024(4) 0.043(5) 0.057(6) 0.003(5) 0.002(5) 0.009(4)
C8 0.028(4) 0.043(4) 0.062(5) 0.002(4) 0.003(4) 0.008(4)
C9 0.023(4) 0.047(5) 0.058(6) 0.004(5) -0.004(5) 0.003(4)
C10 0.019(4) 0.039(5) 0.044(7) 0.002(6) 0.008(6) 0.017(4)
C11 0.016(4) 0.032(5) 0.045(6) 0.020(5) 0.000(5) 0.002(4)
C12 0.027(6) 0.038(6) 0.076(9) 0.004(6) 0.004(7) 0.012(5)
C13 0.026(6) 0.056(7) 0.075(9) -0.006(7) -0.007(7) 0.001(6)
C14 0.033(4) 0.021(4) 0.057(5) 0.003(3) 0.008(4) 0.002(3)
C15 0.067(8) 0.049(7) 0.069(8) -0.039(7) -0.022(7) 0.012(6)
C16 0.039(5) 0.048(5) 0.066(6) 0.007(5) 0.004(5) 0.007(5)
C17 0.064(8) 0.060(8) 0.083(9) 0.002(7) 0.010(8) 0.013(7)
C2B 0.035(5) 0.037(5) 0.041(6) 0.008(4) 0.006(4) 0.008(4)
C7B 0.022(5) 0.038(6) 0.052(6) 0.014(5) 0.001(6) 0.007(5)
C8B 0.025(4) 0.039(5) 0.050(5) 0.014(4) 0.002(4) 0.007(4)
C9B 0.024(5) 0.041(6) 0.052(6) 0.014(5) 0.000(6) 0.005(5)
C10B 0.019(6) 0.030(7) 0.053(11) 0.008(9) 0.001(9) 0.013(5)
C11B 0.018(5) 0.025(6) 0.038(7) 0.013(5) 0.007(6) -0.006(4)
C12B 0.024(8) 0.040(8) 0.046(9) 0.015(7) 0.006(8) 0.017(7)
C13B 0.030(7) 0.055(8) 0.049(8) 0.013(6) 0.002(7) 0.005(6)
C14B 0.043(7) 0.021(6) 0.071(9) -0.016(8) -0.003(8) 0.001(6)
C15B 0.073(10) 0.056(9) 0.093(11) -0.024(9) 0.012(9) 0.004(9)
C16B 0.031(5) 0.044(6) 0.052(6) 0.004(5) 0.002(6) 0.005(5)
C17B 0.049(9) 0.039(9) 0.055(10) -0.007(8) 0.008(8) 0.001(9)
C21 0.018(4) 0.037(4) 0.066(5) 0.012(4) 0.005(4) 0.010(3)
C22 0.016(4) 0.049(5) 0.057(5) 0.012(4) -0.001(4) 0.004(3)
C23 0.019(4) 0.053(5) 0.070(6) 0.000(5) 0.003(4) 0.014(4)
C18 0.026(5) 0.040(5) 0.025(5) 0.015(4) 0.010(4) 0.015(4)
C19 0.033(4) 0.037(4) 0.034(5) 0.017(4) 0.012(4) 0.006(3)
C20 0.023(4) 0.033(4) 0.025(5) 0.018(4) 0.014(5) 0.007(4)
C24 0.021(5) 0.036(6) 0.051(7) 0.014(5) 0.019(5) 0.007(5)
C25 0.031(7) 0.033(7) 0.038(7) 0.007(6) 0.007(6) 0.004(5)
C26 0.024(7) 0.044(8) 0.027(7) 0.006(6) 0.006(6) 0.010(6)
C29 0.022(6) 0.038(7) 0.069(9) 0.016(6) 0.011(7) 0.009(6)
C30 0.024(7) 0.044(9) 0.081(12) 0.015(8) 0.006(8) -0.003(7)
C31 0.044(5) 0.056(5) 0.046(6) 0.011(5) 0.014(5) 0.016(4)
C32 0.075(9) 0.073(9) 0.064(10) 0.009(8) 0.025(8) 0.018(8)
C33 0.034(6) 0.033(7) 0.076(8) -0.003(7) 0.008(7) -0.002(6)
C34 0.059(8) 0.037(8) 0.076(9) -0.009(7) 0.005(8) 0.006(7)
C18B 0.035(4) 0.038(4) 0.042(5) 0.013(4) 0.011(4) 0.008(3)
C19B 0.034(4) 0.038(4) 0.044(5) 0.012(4) 0.013(4) 0.007(3)
C20B 0.028(5) 0.036(5) 0.042(6) 0.016(5) 0.012(6) 0.004(4)
C24B 0.016(5) 0.032(6) 0.051(7) 0.021(5) 0.017(6) -0.002(5)
C25B 0.025(7) 0.039(7) 0.027(7) 0.015(6) 0.005(6) 0.001(5)
C26B 0.022(7) 0.051(9) 0.035(9) 0.028(7) 0.002(7) 0.004(6)
C29B 0.024(7) 0.043(8) 0.057(9) 0.014(7) 0.011(7) 0.012(6)
C30B 0.022(7) 0.045(10) 0.056(11) 0.012(7) 0.008(7) -0.004(7)
C31B 0.043(5) 0.047(5) 0.043(6) 0.006(5) 0.012(6) 0.010(4)
C32B 0.093(11) 0.044(9) 0.068(11) 0.007(8) 0.019(10) -0.006(8)
C33B 0.034(6) 0.040(7) 0.059(9) -0.013(7) 0.006(7) 0.003(6)
C34B 0.056(8) 0.039(8) 0.064(9) -0.010(8) 0.015(8) 0.006(8)
C27 0.055(4) 0.057(4) 0.089(5) 0.021(4) 0.014(4) 0.018(3)
C28 0.041(4) 0.052(4) 0.082(4) 0.016(3) 0.011(4) 0.007(3)

loop_
_atom_type_symbol
_atom_type_description
_atom_type_scat_dispersion_real
_atom_type_scat_dispersion_imag
_atom_type_scat_source
C C 0.0033 0.0016 'International Tables Vol C Tables 4.2.6.8 and 6.1.1.4'
H H 0.0000 0.0000 'International Tables Vol C Tables 4.2.6.8 and 6.1.1.4'
N N 0.0061 0.0033 'International Tables Vol C Tables 4.2.6.8 and 6.1.1.4'
Cl Cl 0.1484 0.1585 'International Tables Vol C Tables 4.2.6.8 and 6.1.1.4'
Ga Ga 0.2307 1.6083 'International Tables Vol C Tables 4.2.6.8 and 6.1.1.4'

loop_
_geom_angle_atom_site_label_1
_geom_angle_atom_site_label_2
_geom_angle_atom_site_label_3
_geom_angle
N2 Ga1 N1 99.0(3)
N2 Ga1 Cl1 111.0(2)
N1 Ga1 Cl1 112.0(2)
N2 Ga1 Cl2 113.3(2)
N1 Ga1 Cl2 113.3(2)
Cl1 Ga1 Cl2 108.04(12)
N4 Ga2 N3 98.7(3)
N4 Ga2 Cl4 113.6(2)
N3 Ga2 Cl4 113.3(2)
N4 Ga2 Cl3 110.9(2)
N3 Ga2 Cl3 112.1(2)
Cl4 Ga2 Cl3 108.07(12)
C1 N1 C4 107.9(6)
C1 N1 Ga1 130.4(5)
C4 N1 Ga1 121.7(5)
C9 N2 C6 105.8(8)
C9B N2 C6 107.5(12)
C9 N2 Ga1 130.0(8)
C9B N2 Ga1 127.8(12)
C6 N2 Ga1 122.4(5)
C18 N3 C21 108.0(9)
C21 N3 C18B 105.6(10)
C18 N3 Ga2 129.3(9)
C21 N3 Ga2 121.9(5)
C18B N3 Ga2 131.4(10)
C26B N4 C23 108.1(9)
C23 N4 C26 106.2(8)
C26B N4 Ga2 127.6(8)
C23 N4 Ga2 122.6(5)
C26 N4 Ga2 128.6(7)
N1 C1 C2 108.2(8)
N1 C1 C10 119.7(8)
C2 C1 C10 130.3(9)
N1 C1 C2B 113.1(10)
N1 C1 C10B 126.5(10)
C2B C1 C10B 110.4(12)
C2 C3 C4 105.2(8)
C2 C3 C11 128.7(8)
C4 C3 C11 123.8(8)
C4 C3 C2B 111.8(10)
C4 C3 C11B 124.3(9)
C2B C3 C11B 113.8(12)
C5 C4 N1 124.0(7)
C5 C4 C3 128.8(7)
N1 C4 C3 107.2(7)
C4 C5 C6 129.2(7)
C4 C5 H5 115.4
C6 C5 H5 115.4
C5 C6 N2 123.3(7)
C5 C6 C7B 126.6(12)
N2 C6 C7B 106.2(11)
C5 C6 C7 127.7(8)
N2 C6 C7 108.4(8)
C3 C2 C1 109.9(9)
C3 C2 C14 124.2(10)
C1 C2 C14 123.5(10)
C8 C7 C6 107.5(12)
C8 C7 C12 126.8(13)
C6 C7 C12 125.5(11)
C7 C8 C9 106.5(12)
C7 C8 C16 128.1(13)
C9 C8 C16 125.4(12)
N2 C9 C8 111.6(11)
N2 C9 C13 118.5(13)
C8 C9 C13 129.8(13)
C1 C10 H10A 109.5
C1 C10 H10B 109.5
H10A C10 H10B 109.5
C1 C10 H10C 109.5
H10A C10 H10C 109.5
H10B C10 H10C 109.5
C3 C11 H11A 109.5
C3 C11 H11B 109.5
H11A C11 H11B 109.5
C3 C11 H11C 109.5
H11A C11 H11C 109.5
H11B C11 H11C 109.5
C7 C12 H12A 109.5
C7 C12 H12B 109.5
H12A C12 H12B 109.5
C7 C12 H12C 109.5
H12A C12 H12C 109.5
H12B C12 H12C 109.5
C9 C13 H13A 109.5
C9 C13 H13B 109.5
H13A C13 H13B 109.5
C9 C13 H13C 109.5
H13A C13 H13C 109.5
H13B C13 H13C 109.5
C2 C14 C15 116.8(10)
C2 C14 H14A 108.1
C15 C14 H14A 108.1
C2 C14 H14B 108.1
C15 C14 H14B 108.1
H14A C14 H14B 107.3
C14 C15 H15A 109.5
C14 C15 H15B 109.5
H15A C15 H15B 109.5
C14 C15 H15C 109.5
H15A C15 H15C 109.5
H15B C15 H15C 109.5
C17 C16 C8 103.6(13)
C17 C16 H16A 111.0
C8 C16 H16A 111.0
C17 C16 H16B 111.0
C8 C16 H16B 111.0
H16A C16 H16B 109.0
C16 C17 H17A 109.5
C16 C17 H17B 109.5
H17A C17 H17B 109.5
C16 C17 H17C 109.5
H17A C17 H17C 109.5
H17B C17 H17C 109.5
C3 C2B C14B 133.1(18)
C3 C2B C1 93.7(10)
C14B C2B C1 132.3(18)
C8B C7B C6 108.3(19)
C8B C7B C12B 127(2)
C6 C7B C12B 123.7(17)
C7B C8B C9B 108(2)
C7B C8B C16B 127(2)
C9B C8B C16B 125(2)
C8B C9B N2 108.8(18)
C8B C9B C13B 127(2)
N2 C9B C13B 122(2)
C1 C10B H10D 109.5
C1 C10B H10E 109.5
H10D C10B H10E 109.5
C1 C10B H10F 109.5
H10D C10B H10F 109.5
H10E C10B H10F 109.5
C3 C11B H11D 109.5
C3 C11B H11E 109.5
H11D C11B H11E 109.5
C3 C11B H11F 109.5
H11D C11B H11F 109.5
H11E C11B H11F 109.5
C7B C12B H12D 109.5
C7B C12B H12E 109.5
H12D C12B H12E 109.5
C7B C12B H12F 109.5
H12D C12B H12F 109.5
H12E C12B H12F 109.5
C9B C13B H13D 109.5
C9B C13B H13E 109.5
H13D C13B H13E 109.5
C9B C13B H13F 109.5
H13D C13B H13F 109.5
H13E C13B H13F 109.5
C2B C14B C15B 103.9(18)
C2B C14B H14C 111.0
C15B C14B H14C 111.0
C2B C14B H14D 111.0
C15B C14B H14D 111.0
H14C C14B H14D 109.0
C14B C15B H15D 109.5
C14B C15B H15E 109.5
H15D C15B H15E 109.5
C14B C15B H15F 109.5
H15D C15B H15F 109.5
H15E C15B H15F 109.5
C8B C16B C17B 124(2)
C8B C16B H16C 106.4
C17B C16B H16C 106.4
C8B C16B H16D 106.4
C17B C16B H16D 106.4
H16C C16B H16D 106.5
C16B C17B H17D 109.5
C16B C17B H17E 109.5
H17D C17B H17E 109.5
C16B C17B H17F 109.5
H17D C17B H17F 109.5
H17E C17B H17F 109.5
C22 C21 C20 125.6(10)
C22 C21 N3 124.4(7)
C20 C21 N3 109.3(10)
C22 C21 C20B 127.9(11)
N3 C21 C20B 106.8(11)
C23 C22 C21 128.5(7)
C23 C22 H22 115.8
C21 C22 H22 115.8
C22 C23 N4 123.4(7)
C22 C23 C24B 125.6(9)
N4 C23 C24B 108.1(8)
C22 C23 C24 129.2(9)
N4 C23 C24 106.2(8)
N3 C18 C19 111.0(14)
N3 C18 C27 122.8(13)
C19 C18 C27 123.4(13)
C20 C19 C18 104.8(13)
C20 C19 C31 126.0(15)
C18 C19 C31 129.0(15)
C21 C20 C19 106.5(13)
C21 C20 C28 126.5(14)
C19 C20 C28 124.6(13)
C25 C24 C23 108.9(12)
C25 C24 C29 128.5(14)
C23 C24 C29 122.1(11)
C24 C25 C26 107.1(13)
C24 C25 C33 126.6(14)
C26 C25 C33 126.0(13)
C25 C26 N4 111.2(12)
C25 C26 C30 127.2(14)
N4 C26 C30 121.1(13)
C24 C29 H29A 109.5
C24 C29 H29B 109.5
H29A C29 H29B 109.5
C24 C29 H29C 109.5
H29A C29 H29C 109.5
H29B C29 H29C 109.5
C26 C30 H30A 109.5
C26 C30 H30B 109.5
H30A C30 H30B 109.5
C26 C30 H30C 109.5
H30A C30 H30C 109.5
H30B C30 H30C 109.5
C32 C31 C19 108.9(14)
C32 C31 H31A 109.9
C19 C31 H31A 109.9
C32 C31 H31B 109.9
C19 C31 H31B 109.9
H31A C31 H31B 108.3
C31 C32 H32A 109.5
C31 C32 H32B 109.5
H32A C32 H32B 109.5
C31 C32 H32C 109.5
H32A C32 H32C 109.5
H32B C32 H32C 109.5
C34 C33 C25 113.9(15)
C34 C33 H33A 108.8
C25 C33 H33A 108.8
C34 C33 H33B 108.8
C25 C33 H33B 108.8
H33A C33 H33B 107.7
C33 C34 H34A 109.5
C33 C34 H34B 109.5
H34A C34 H34B 109.5
C33 C34 H34C 109.5
H34A C34 H34C 109.5
H34B C34 H34C 109.5
C19B C18B N3 110.2(17)
C19B C18B C27 131.9(18)
N3 C18B C27 115.2(14)
C18B C19B C20B 108.8(17)
C18B C19B C31B 123.6(19)
C20B C19B C31B 127.5(18)
C19B C20B C21 107.6(16)
C19B C20B C28 128.8(17)
C21 C20B C28 119.9(15)
C25B C24B C23 106.0(13)
C25B C24B C29B 127.7(15)
C23 C24B C29B 125.3(13)
C26B C25B C24B 107.6(14)
C26B C25B C33B 126.3(14)
C24B C25B C33B 126.0(15)
N4 C26B C25B 109.0(13)
N4 C26B C30B 119.9(16)
C25B C26B C30B 129.8(16)
C24B C29B H29D 109.5
C24B C29B H29E 109.5
H29D C29B H29E 109.5
C24B C29B H29F 109.5
H29D C29B H29F 109.5
H29E C29B H29F 109.5
C26B C30B H30D 109.5
C26B C30B H30E 109.5
H30D C30B H30E 109.5
C26B C30B H30F 109.5
H30D C30B H30F 109.5
H30E C30B H30F 109.5
C32B C31B C19B 104.4(15)
C32B C31B H31C 110.9
C19B C31B H31C 110.9
C32B C31B H31D 110.9
C19B C31B H31D 110.9
H31C C31B H31D 108.9
C31B C32B H32D 109.5
C31B C32B H32E 109.5
H32D C32B H32E 109.5
C31B C32B H32F 109.5
H32D C32B H32F 109.5
H32E C32B H32F 109.5
C25B C33B C34B 112.1(16)
C25B C33B H33C 109.2
C34B C33B H33C 109.2
C25B C33B H33D 109.2
C34B C33B H33D 109.2
H33C C33B H33D 107.9
C33B C34B H34D 109.5
C33B C34B H34E 109.5
H34D C34B H34E 109.5
C33B C34B H34F 109.5
H34D C34B H34F 109.5
H34E C34B H34F 109.5
C18 C27 H27A 109.5
C18 C27 H27B 109.5
H27A C27 H27B 109.5
C18 C27 H27C 109.5
H27A C27 H27C 109.5
H27B C27 H27C 109.5
C20 C28 H28A 109.5
C20 C28 H28B 109.5
H28A C28 H28B 109.5
C20 C28 H28C 109.5
H28A C28 H28C 109.5
H28B C28 H28C 109.5

loop_
_geom_bond_atom_site_label_1
_geom_bond_atom_site_label_2
_geom_bond_distance
Ga1 N2 1.888(6)
Ga1 N1 1.901(6)
Ga1 Cl1 2.163(3)
Ga1 Cl2 2.165(3)
Ga2 N4 1.893(6)
Ga2 N3 1.900(6)
Ga2 Cl4 2.161(3)
Ga2 Cl3 2.167(3)
N1 C1 1.340(9)
N1 C4 1.413(8)
N2 C9 1.384(15)
N2 C9B 1.40(2)
N2 C6 1.411(8)
N3 C18 1.281(17)
N3 C21 1.399(8)
N3 C18B 1.43(2)
N4 C26B 1.381(17)
N4 C23 1.406(8)
N4 C26 1.408(15)
C1 C2 1.378(13)
C1 C10 1.492(14)
C1 C2B 1.57(2)
C1 C10B 1.59(2)
C3 C2 1.367(13)
C3 C4 1.416(9)
C3 C11 1.498(13)
C3 C2B 1.51(2)
C3 C11B 1.59(2)
C4 C5 1.367(9)
C5 C6 1.373(9)
C5 H5 0.9500
C6 C7B 1.44(2)
C6 C7 1.455(16)
C2 C14 1.484(13)
C7 C8 1.387(17)
C7 C12 1.509(18)
C8 C9 1.419(18)
C8 C16 1.562(18)
C9 C13 1.51(2)
C10 H10A 0.9800
C10 H10B 0.9800
C10 H10C 0.9800
C11 H11A 0.9800
C11 H11B 0.9800
C11 H11C 0.9800
C12 H12A 0.9800
C12 H12B 0.9800
C12 H12C 0.9800
C13 H13A 0.9800
C13 H13B 0.9800
C13 H13C 0.9800
C14 C15 1.554(14)
C14 H14A 0.9900
C14 H14B 0.9900
C15 H15A 0.9800
C15 H15B 0.9800
C15 H15C 0.9800
C16 C17 1.475(14)
C16 H16A 0.9900
C16 H16B 0.9900
C17 H17A 0.9800
C17 H17B 0.9800
C17 H17C 0.9800
C2B C14B 1.519(17)
C7B C8B 1.38(3)
C7B C12B 1.51(3)
C8B C9B 1.39(3)
C8B C16B 1.44(3)
C9B C13B 1.49(3)
C10B H10D 0.9800
C10B H10E 0.9800
C10B H10F 0.9800
C11B H11D 0.9800
C11B H11E 0.9800
C11B H11F 0.9800
C12B H12D 0.9800
C12B H12E 0.9800
C12B H12F 0.9800
C13B H13D 0.9800
C13B H13E 0.9800
C13B H13F 0.9800
C14B C15B 1.524(14)
C14B H14C 0.9900
C14B H14D 0.9900
C15B H15D 0.9800
C15B H15E 0.9800
C15B H15F 0.9800
C16B C17B 1.501(18)
C16B H16C 0.9900
C16B H16D 0.9900
C17B H17D 0.9800
C17B H17E 0.9800
C17B H17F 0.9800
C21 C22 1.378(9)
C21 C20 1.386(18)
C21 C20B 1.46(2)
C22 C23 1.375(9)
C22 H22 0.9500
C23 C24B 1.434(18)
C23 C24 1.481(16)
C18 C19 1.44(2)
C18 C27 1.547(19)
C19 C20 1.40(2)
C19 C31 1.510(15)
C20 C28 1.517(19)
C24 C25 1.353(18)
C24 C29 1.52(2)
C25 C26 1.397(19)
C25 C33 1.505(19)
C26 C30 1.52(2)
C29 H29A 0.9800
C29 H29B 0.9800
C29 H29C 0.9800
C30 H30A 0.9800
C30 H30B 0.9800
C30 H30C 0.9800
C31 C32 1.432(17)
C31 H31A 0.9900
C31 H31B 0.9900
C32 H32A 0.9800
C32 H32B 0.9800
C32 H32C 0.9800
C33 C34 1.503(16)
C33 H33A 0.9900
C33 H33B 0.9900
C34 H34A 0.9800
C34 H34B 0.9800
C34 H34C 0.9800
C18B C19B 1.35(3)
C18B C27 1.51(2)
C19B C20B 1.36(3)
C19B C31B 1.52(2)
C20B C28 1.53(2)
C24B C25B 1.422(19)
C24B C29B 1.48(2)
C25B C26B 1.40(2)
C25B C33B 1.50(2)
C26B C30B 1.46(2)
C29B H29D 0.9800
C29B H29E 0.9800
C29B H29F 0.9800
C30B H30D 0.9800
C30B H30E 0.9800
C30B H30F 0.9800
C31B C32B 1.409(18)
C31B H31C 0.9900
C31B H31D 0.9900
C32B H32D 0.9800
C32B H32E 0.9800
C32B H32F 0.9800
C33B C34B 1.504(16)
C33B H33C 0.9900
C33B H33D 0.9900
C34B H34D 0.9800
C34B H34E 0.9800
C34B H34F 0.9800
C27 H27A 0.9800
C27 H27B 0.9800
C27 H27C 0.9800
C28 H28A 0.9800
C28 H28B 0.9800
C28 H28C 0.9800
